data_4130140
loop_
_publ_author_name
'Chen, Tsun-Ren'
'Wu, Fang-Siou'
'Lee, Hsiu-Pen'
'Chen, Kelvin H.-C.'

_publ_section_title
;
 Diiridium Bimetallic Complexes Function as a Redox Switch To Directly
 Split Carbonate into Carbon Monoxide and Oxygen.
;
_journal_issue 11
_journal_name_full 'Journal of the American Chemical Society'
_journal_page_first 3643
_journal_page_last 3646
_journal_paper_doi 10.1021/jacs.6b00715
_journal_volume 138
_journal_year 2016
_chemical_formula_moiety 'C52 H24 F8 Ir2 N4 O6, 2(C H2 Cl2)'
_chemical_formula_sum 'C54 H28 Cl4 F8 Ir2 N4 O6'
_chemical_formula_weight 1507.00
_space_group_IT_number 68
_space_group_name_Hall '-C 2a 2ac'
_space_group_name_H-M_alt 'C c c a :2'
_symmetry_cell_setting orthorhombic
_symmetry_Int_Tables_number 68
_symmetry_space_group_name_H-M 'C c c a :2'
_atom_sites_solution_hydrogens geom
_atom_sites_solution_primary direct
_atom_sites_solution_secondary difmap
_audit_creation_method SHELXL-97
_cell_angle_alpha 90.00
_cell_angle_beta 90.00
_cell_angle_gamma 90.00
_cell_formula_units_Z 4
_cell_length_a 14.2793(4)
_cell_length_b 16.5304(5)
_cell_length_c 23.6000(8)
_cell_measurement_reflns_used 9812
_cell_measurement_temperature 150(2)
_cell_measurement_theta_max 26.39
_cell_measurement_theta_min 3.01
_cell_volume 5570.6(3)
_computing_cell_refinement 'SAINT V7.34A (Bruker AXS, 2006)'
_computing_data_collection 'APEX2 (Bruker AXS, 2010)'
_computing_data_reduction 'SAINT V7.34A (Bruker AXS, 2006)'
_computing_molecular_graphics 'SHELXTL (Sheldrick, 2008)'
_computing_publication_material SHELXTL
_computing_structure_refinement 'SHELXL-97 (Sheldrick, 2008)'
_computing_structure_solution 'SHELXS-97 (Sheldrick, 2008)'
_diffrn_ambient_temperature 150(2)
_diffrn_measured_fraction_theta_full 0.995
_diffrn_measured_fraction_theta_max 0.995
_diffrn_measurement_device_type 'Bruker APEX-II CCD'
_diffrn_measurement_method '\f and \w scans'
_diffrn_radiation_monochromator graphite
_diffrn_radiation_probe x-ray
_diffrn_radiation_type MoK\a
_diffrn_radiation_wavelength 0.71073
_diffrn_reflns_av_R_equivalents 0.0434
_diffrn_reflns_av_sigmaI/netI 0.0190
_diffrn_reflns_limit_h_max 17
_diffrn_reflns_limit_h_min -16
_diffrn_reflns_limit_k_max 20
_diffrn_reflns_limit_k_min -20
_diffrn_reflns_limit_l_max 29
_diffrn_reflns_limit_l_min -29
_diffrn_reflns_number 32520
_diffrn_reflns_theta_full 26.42
_diffrn_reflns_theta_max 26.42
_diffrn_reflns_theta_min 3.20
_diffrn_source 'fine-focus sealed tube'
_exptl_absorpt_coefficient_mu 5.043
_exptl_absorpt_correction_T_max 0.4320
_exptl_absorpt_correction_T_min 0.2050
_exptl_absorpt_correction_type multi-scan
_exptl_absorpt_process_details 'SADABS V2012/1 (Bruker AXS Inc.)'
_exptl_crystal_colour red
_exptl_crystal_density_meas 0
_exptl_crystal_density_method 'not measured'
_exptl_crystal_description parallelepiped
_exptl_crystal_F_000 2888
_exptl_crystal_size_max 0.46
_exptl_crystal_size_mid 0.40
_exptl_crystal_size_min 0.20
_platon_squeeze_details ' '
_refine_diff_density_max 0.909
_refine_diff_density_min -1.780
_refine_diff_density_rms 0.123
_refine_ls_extinction_method none
_refine_ls_goodness_of_fit_ref 1.159
_refine_ls_hydrogen_treatment constr
_refine_ls_matrix_type full
_refine_ls_number_parameters 172
_refine_ls_number_reflns 2863
_refine_ls_number_restraints 0
_refine_ls_restrained_S_all 1.159
_refine_ls_R_factor_all 0.0520
_refine_ls_R_factor_gt 0.0406
_refine_ls_shift/su_max 0.002
_refine_ls_shift/su_mean 0.000
_refine_ls_structure_factor_coef Fsqd
_refine_ls_weighting_details 'calc w=1/[\s^2^(Fo^2^)+(0.0226P)^2^+66.0135P] where P=(Fo^2^+2Fc^2^)/3'
_refine_ls_weighting_scheme calc
_refine_ls_wR_factor_gt 0.0796
_refine_ls_wR_factor_ref 0.0842
_reflns_number_gt 2353
_reflns_number_total 2863
_reflns_threshold_expression >2sigma(I)
_cod_data_source_file ja6b00715_si_002.cif
_cod_data_source_block irfpboco3
_cod_original_sg_symbol_H-M 'C c c a'
_cod_database_code 4130140

loop_
_symmetry_equiv_pos_as_xyz
'x, y, z'
'-x+1/2, -y, z'
'-x, y, -z+1/2'
'x+1/2, -y, -z+1/2'
'x+1/2, y+1/2, z'
'-x+1, -y+1/2, z'
'-x+1/2, y+1/2, -z+1/2'
'x+1, -y+1/2, -z+1/2'
'-x, -y, -z'
'x-1/2, y, -z'
'x, -y, z-1/2'
'-x-1/2, y, z-1/2'
'-x+1/2, -y+1/2, -z'
'x, y+1/2, -z'
'x+1/2, -y+1/2, z-1/2'
'-x, y+1/2, z-1/2'

loop_
_atom_site_label
_atom_site_type_symbol
_atom_site_fract_x
_atom_site_fract_y
_atom_site_fract_z
_atom_site_U_iso_or_equiv
_atom_site_adp_type
_atom_site_occupancy
_atom_site_symmetry_multiplicity
_atom_site_calc_flag
_atom_site_refinement_flags
Ir Ir 0.880657(17) 0.2500 0.2500 0.03021(11) Uani 1 2 d S
F1 F 0.5756(3) 0.4977(3) 0.1813(3) 0.0882(16) Uani 1 1 d .
F2 F 0.7371(3) 0.3726(3) 0.3293(2) 0.0738(15) Uani 1 1 d .
O1 O 0.8076(3) 0.2939(3) 0.0844(2) 0.0488(12) Uani 1 1 d .
O2 O 1.0000 0.1694(3) 0.2500 0.0254(10) Uani 1 2 d S
N N 0.8736(3) 0.2459(3) 0.1635(2) 0.0358(11) Uani 1 1 d .
C1 C 0.9062(4) 0.1989(3) 0.1188(3) 0.0350(14) Uani 1 1 d .
C2 C 0.9644(4) 0.1324(3) 0.1151(3) 0.0382(15) Uani 1 1 d .
H2A H 0.9926 0.1087 0.1476 0.046 Uiso 1 1 d R
C3 C 0.9817(4) 0.1009(4) 0.0620(3) 0.0485(18) Uani 1 1 d .
H3A H 1.0221 0.0556 0.0583 0.058 Uiso 1 1 calc R
C4 C 0.9410(5) 0.1343(4) 0.0134(4) 0.056(2) Uani 1 1 d .
H4A H 0.9548 0.1112 -0.0225 0.067 Uiso 1 1 calc R
C5 C 0.8811(5) 0.2002(5) 0.0163(3) 0.0527(19) Uani 1 1 d .
H5A H 0.8530 0.2231 -0.0165 0.063 Uiso 1 1 calc R
C6 C 0.8653(4) 0.2301(4) 0.0696(3) 0.0446(17) Uani 1 1 d .
C7 C 0.8155(4) 0.2986(4) 0.1413(3) 0.0447(18) Uani 1 1 d .
C8 C 0.7615(4) 0.3503(4) 0.1778(3) 0.0492(19) Uani 1 1 d .
C9 C 0.6946(5) 0.4049(4) 0.1578(4) 0.063(2) Uani 1 1 d .
H9A H 0.6842 0.4133 0.1185 0.076 Uiso 1 1 calc R
C10 C 0.6446(6) 0.4455(5) 0.1987(5) 0.0882(16) Uani 1 1 d .
C11 C 0.6576(5) 0.4355(4) 0.2553(4) 0.069(3) Uani 1 1 d .
H11A H 0.6210 0.4645 0.2821 0.083 Uiso 1 1 calc R
C12 C 0.7260(4) 0.3815(4) 0.2725(4) 0.059(2) Uani 1 1 d .
C13 C 0.7809(4) 0.3345(4) 0.2367(3) 0.0454(19) Uani 1 1 d .
Cl Cl 0.8163(2) 0.4340(2) 0.97785(17) 0.1447(17) Uani 1 1 d .
C14 C 0.7500 0.5000 0.9386(5) 0.069(3) Uani 1 2 d S
H14A H 0.7091 0.4693 0.9146 0.082 Uiso 1 1 d R

loop_
_atom_site_aniso_label
_atom_site_aniso_U_11
_atom_site_aniso_U_22
_atom_site_aniso_U_33
_atom_site_aniso_U_23
_atom_site_aniso_U_13
_atom_site_aniso_U_12
Ir 0.01148(14) 0.01804(15) 0.0611(2) 0.01313(14) 0.000 0.000
F1 0.042(2) 0.061(2) 0.162(5) 0.049(3) 0.001(3) 0.032(2)
F2 0.054(3) 0.079(3) 0.088(4) 0.019(3) 0.021(2) 0.039(2)
O1 0.030(2) 0.045(3) 0.072(3) 0.025(2) -0.017(2) 0.000(2)
O2 0.009(2) 0.028(2) 0.039(3) 0.000 -0.004(2) 0.000
N 0.0162(19) 0.021(2) 0.070(3) 0.020(2) -0.012(2) -0.004(2)
C1 0.022(3) 0.021(3) 0.061(4) 0.007(3) -0.010(3) -0.010(2)
C2 0.030(3) 0.024(3) 0.061(4) 0.009(3) -0.016(3) -0.009(2)
C3 0.039(4) 0.032(3) 0.074(5) 0.001(3) -0.018(3) -0.010(3)
C4 0.052(4) 0.045(4) 0.072(5) -0.002(4) -0.018(4) -0.016(3)
C5 0.039(4) 0.056(4) 0.063(5) 0.014(4) -0.026(3) -0.013(3)
C6 0.027(3) 0.037(4) 0.070(5) 0.015(3) -0.019(3) -0.009(2)
C7 0.020(3) 0.029(3) 0.085(5) 0.027(3) -0.011(3) -0.001(2)
C8 0.022(3) 0.033(3) 0.092(6) 0.027(4) 0.000(3) 0.000(3)
C9 0.032(4) 0.047(4) 0.110(7) 0.039(4) -0.011(4) 0.004(3)
C10 0.042(2) 0.061(2) 0.162(5) 0.049(3) 0.001(3) 0.032(2)
C11 0.033(3) 0.048(4) 0.125(8) 0.034(5) 0.020(5) 0.024(3)
C12 0.023(3) 0.039(4) 0.115(7) 0.033(4) 0.015(4) 0.018(3)
C13 0.019(3) 0.028(3) 0.090(6) 0.027(3) 0.004(3) 0.004(2)
Cl 0.123(3) 0.128(3) 0.183(4) 0.092(3) -0.081(2) -0.080(2)
C14 0.056(7) 0.089(9) 0.061(7) 0.000 0.000 -0.030(7)

loop_
_atom_type_symbol
_atom_type_description
_atom_type_scat_dispersion_real
_atom_type_scat_dispersion_imag
_atom_type_scat_source
C C 0.0033 0.0016 'International Tables Vol C Tables 4.2.6.8 and 6.1.1.4'
H H 0.0000 0.0000 'International Tables Vol C Tables 4.2.6.8 and 6.1.1.4'
N N 0.0061 0.0033 'International Tables Vol C Tables 4.2.6.8 and 6.1.1.4'
O O 0.0106 0.0060 'International Tables Vol C Tables 4.2.6.8 and 6.1.1.4'
F F 0.0171 0.0103 'International Tables Vol C Tables 4.2.6.8 and 6.1.1.4'
Cl Cl 0.1484 0.1585 'International Tables Vol C Tables 4.2.6.8 and 6.1.1.4'
Ir Ir -1.4442 7.9887 'International Tables Vol C Tables 4.2.6.8 and 6.1.1.4'

loop_
_geom_angle_atom_site_label_1
_geom_angle_atom_site_label_2
_geom_angle_atom_site_label_3
_geom_angle
_geom_angle_site_symmetry_1
_geom_angle_site_symmetry_3
C13 Ir C13 90.3(3) . 8_455
C13 Ir N 95.6(2) . 8_455
C13 Ir N 80.4(3) 8_455 8_455
C13 Ir N 80.4(3) . .
C13 Ir N 95.6(2) 8_455 .
N Ir N 174.3(2) 8_455 .
C13 Ir O2 169.00(19) . .
C13 Ir O2 97.47(19) 8_455 .
N Ir O2 93.40(12) 8_455 .
N Ir O2 91.06(12) . .
C13 Ir O2 97.47(19) . 6_655
C13 Ir O2 169.00(19) 8_455 6_655
N Ir O2 91.06(12) 8_455 6_655
N Ir O2 93.40(12) . 6_655
O2 Ir O2 76.0(2) . 6_655
C7 O1 C6 104.2(5) . .
Ir O2 Ir 104.0(2) . 6_655
C7 N C1 106.2(6) . .
C7 N Ir 114.1(5) . .
C1 N Ir 139.4(4) . .
C2 C1 N 134.0(6) . .
C2 C1 C6 119.5(6) . .
N C1 C6 106.5(5) . .
C3 C2 C1 117.7(6) . .
C2 C3 C4 121.5(7) . .
C5 C4 C3 121.8(8) . .
C6 C5 C4 115.4(6) . .
C5 C6 O1 127.2(6) . .
C5 C6 C1 124.1(6) . .
O1 C6 C1 108.7(6) . .
N C7 O1 114.4(6) . .
N C7 C8 119.6(7) . .
O1 C7 C8 125.8(5) . .
C9 C8 C13 125.1(7) . .
C9 C8 C7 123.2(8) . .
C13 C8 C7 111.5(5) . .
C10 C9 C8 115.6(8) . .
C11 C10 C9 124.0(7) . .
C11 C10 F1 117.9(9) . .
C9 C10 F1 118.0(10) . .
C10 C11 C12 117.6(8) . .
F2 C12 C11 116.2(7) . .
F2 C12 C13 118.3(5) . .
C11 C12 C13 125.5(9) . .
C8 C13 C12 112.1(6) . .
C8 C13 Ir 114.3(5) . .
C12 C13 Ir 133.6(6) . .
Cl C14 Cl 114.7(8) 2_665 .

loop_
_geom_bond_atom_site_label_1
_geom_bond_atom_site_label_2
_geom_bond_distance
_geom_bond_site_symmetry_2
Ir C13 2.020(5) .
Ir C13 2.020(5) 8_455
Ir N 2.044(5) 8_455
Ir N 2.044(5) .
Ir O2 2.163(3) .
Ir O2 2.163(3) 6_655
F1 C10 1.372(8) .
F2 C12 1.358(10) .
O1 C7 1.350(9) .
O1 C6 1.383(8) .
O2 Ir 2.163(3) 6_655
N C7 1.312(7) .
N C1 1.391(8) .
C1 C2 1.381(8) .
C1 C6 1.400(9) .
C2 C3 1.380(10) .
C3 C4 1.398(10) .
C4 C5 1.387(10) .
C5 C6 1.370(10) .
C7 C8 1.439(10) .
C8 C9 1.396(8) .
C8 C13 1.441(10) .
C9 C10 1.375(14) .
C10 C11 1.360(14) .
C11 C12 1.384(8) .
C12 C13 1.390(10) .
Cl C14 1.715(7) .
C14 Cl 1.715(7) 2_665

loop_
_platon_squeeze_void_nr
_platon_squeeze_void_average_x
_platon_squeeze_void_average_y
_platon_squeeze_void_average_z
_platon_squeeze_void_volume
_platon_squeeze_void_count_electrons
_platon_squeeze_void_content
1 0.000 0.250 0.750 207 37 ' '
2 0.000 0.750 0.250 207 38 ' '
3 0.500 0.250 0.250 207 38 ' '
4 0.500 0.750 0.750 207 37 ' '
